data_7060346
loop_
_publ_author_name
'Kvyatkovskaya, Elizaveta A.'
'Epifanova, Polina P.'
'Nikitina, Eugeniya V.'
'Senin, Aleksey A.'
'Khrustalev, Victor N.'
'Polyanskii, Kirill B.'
'Zubkov, Fedor I.'

_publ_section_title
;
 Synthesis and ethylene-promoted metathesis of adducts of tandem
 [4+2]/[4+2] cycloaddition between bis-furyl dienes and maleic acid
 derivatives
;
_journal_issue 7
_journal_name_full 'New Journal of Chemistry'
_journal_page_first 3400
_journal_page_last 3407
_journal_paper_doi 10.1039/D0NJ04528D
_journal_volume 45
_journal_year 2021
_chemical_formula_moiety 'C25 H26 N2 O6'
_chemical_formula_sum 'C25 H26 N2 O6'
_chemical_formula_weight 450.48
_space_group_crystal_system monoclinic
_space_group_IT_number 14
_space_group_name_Hall '-P 2yn'
_space_group_name_H-M_alt 'P 1 21/n 1'
_atom_sites_solution_hydrogens geom
_atom_sites_solution_primary difmap
_atom_sites_solution_secondary difmap
_audit_creation_method SHELXL-2013
_audit_update_record
;
2020-08-30 deposited with the CCDC.	2021-01-21 downloaded from the CCDC.
;
_cell_angle_alpha 90
_cell_angle_beta 90.6760(10)
_cell_angle_gamma 90
_cell_formula_units_Z 4
_cell_length_a 8.5916(3)
_cell_length_b 18.4981(5)
_cell_length_c 13.3949(4)
_cell_measurement_reflns_used 7162
_cell_measurement_temperature 100(2)
_cell_measurement_theta_max 32.52
_cell_measurement_theta_min 2.61
_cell_volume 2128.68(11)
_computing_cell_refinement 'SAINT (Bruker, 2013)'
_computing_data_collection 'APEX3 (Bruker, 2018)'
_computing_data_reduction 'SAINT (Bruker, 2013)'
_computing_molecular_graphics 'SHELXTL (Sheldrick, 2015)'
_computing_publication_material 'SHELXTL (Sheldrick, 2015)'
_computing_structure_refinement 'SHELXL (Sheldrick, 2015)'
_computing_structure_solution 'SHELXT (Sheldrick, 2015)'
_diffrn_ambient_temperature 100(2)
_diffrn_measured_fraction_theta_full 0.999
_diffrn_measured_fraction_theta_max 0.999
_diffrn_measurement_device_type 'Bruker D8 QUEST PHOTON-III CCD'
_diffrn_measurement_method '\f and \w scans'
_diffrn_radiation_type MoK\a
_diffrn_radiation_wavelength 0.71073
_diffrn_reflns_av_R_equivalents 0.0619
_diffrn_reflns_av_unetI/netI 0.0470
_diffrn_reflns_Laue_measured_fraction_full 0.999
_diffrn_reflns_Laue_measured_fraction_max 0.999
_diffrn_reflns_limit_h_max 13
_diffrn_reflns_limit_h_min -13
_diffrn_reflns_limit_k_max 28
_diffrn_reflns_limit_k_min -28
_diffrn_reflns_limit_l_max 20
_diffrn_reflns_limit_l_min -20
_diffrn_reflns_number 37982
_diffrn_reflns_point_group_measured_fraction_full 0.999
_diffrn_reflns_point_group_measured_fraction_max 0.999
_diffrn_reflns_theta_full 25.242
_diffrn_reflns_theta_max 32.582
_diffrn_reflns_theta_min 2.614
_exptl_absorpt_coefficient_mu 0.101
_exptl_absorpt_correction_T_max 0.990
_exptl_absorpt_correction_T_min 0.969
_exptl_absorpt_correction_type multi-scan
_exptl_absorpt_process_details
; 
 SADABS 2016/2: Krause, L., Herbst-Irmer, R., Sheldrick G.M. & Stalke D., 
 J. Appl. Cryst. 48 (2015) 3-10. 
;
_exptl_crystal_colour colourless
_exptl_crystal_density_diffrn 1.406
_exptl_crystal_description plate
_exptl_crystal_F_000 952
_exptl_crystal_size_max 0.25
_exptl_crystal_size_mid 0.25
_exptl_crystal_size_min 0.05
_refine_diff_density_max 0.413
_refine_diff_density_min -0.357
_refine_diff_density_rms 0.061
_refine_ls_extinction_method none
_refine_ls_goodness_of_fit_ref 1.014
_refine_ls_hydrogen_treatment constr
_refine_ls_matrix_type full
_refine_ls_number_parameters 301
_refine_ls_number_reflns 7728
_refine_ls_number_restraints 0
_refine_ls_restrained_S_all 1.014
_refine_ls_R_factor_all 0.0800
_refine_ls_R_factor_gt 0.0489
_refine_ls_shift/su_max 0.001
_refine_ls_shift/su_mean 0.000
_refine_ls_structure_factor_coef Fsqd
_refine_ls_weighting_details 'w=1/[\s^2^(Fo^2^)+(0.0557P)^2^+0.9069P] where P=(Fo^2^+2Fc^2^)/3'
_refine_ls_weighting_scheme calc
_refine_ls_wR_factor_gt 0.1142
_refine_ls_wR_factor_ref 0.1335
_reflns_Friedel_coverage 0.000
_reflns_number_gt 5406
_reflns_number_total 7728
_reflns_threshold_expression 'I > 2\s(I)'
_cod_data_source_file d0nj04528d2.cif
_cod_data_source_block 6b
_cod_depositor_comments 'Adding full bibliography for 7060344--7060348.cif.'
_cod_original_sg_symbol_H-M 'P 21/n'
_cod_database_code 7060346
_shelx_space_group_comment
; 
The symmetry employed for this shelxl refinement is uniquely defined 
by the following loop, which should always be used as a source of 
symmetry information in preference to the above space-group names. 
They are only intended as comments. 
;
_shelx_estimated_absorpt_t_min 0.975
_shelx_estimated_absorpt_t_max 0.995
_shelxl_version_number 2013-4

loop_
_space_group_symop_operation_xyz
'x, y, z'
'-x+1/2, y+1/2, -z+1/2'
'-x, -y, -z'
'x-1/2, -y-1/2, z-1/2'

loop_
_atom_site_label
_atom_site_type_symbol
_atom_site_fract_x
_atom_site_fract_y
_atom_site_fract_z
_atom_site_U_iso_or_equiv
_atom_site_adp_type
_atom_site_occupancy
_atom_site_site_symmetry_order
_atom_site_calc_flag
_atom_site_refinement_flags_posn
_atom_site_refinement_flags_adp
_atom_site_refinement_flags_occupancy
_atom_site_disorder_assembly
_atom_site_disorder_group
C1 C 0.58964(16) 0.61392(8) 0.18607(10) 0.0182(2) Uani 1 1 d . . . . .
H1A H 0.6980 0.5976 0.1758 0.022 Uiso 1 1 calc R U . . .
H1B H 0.5435 0.5834 0.2388 0.022 Uiso 1 1 calc R U . . .
N2 N 0.50021(14) 0.60544(7) 0.09327(8) 0.0194(2) Uani 1 1 d . . . . .
C3 C 0.55485(17) 0.64837(8) 0.00908(10) 0.0217(3) Uani 1 1 d . . . . .
H3A H 0.4864 0.6398 -0.0497 0.026 Uiso 1 1 calc R U . . .
H3B H 0.6616 0.6331 -0.0083 0.026 Uiso 1 1 calc R U . . .
C3A C 0.55488(15) 0.72758(8) 0.03427(9) 0.0184(2) Uani 1 1 d . . . . .
C4 C 0.61661(17) 0.78448(9) -0.03788(10) 0.0225(3) Uani 1 1 d . . . . .
H4 H 0.6885 0.7774 -0.0904 0.027 Uiso 1 1 calc R U . . .
C5 C 0.54838(17) 0.84575(9) -0.01156(10) 0.0227(3) Uani 1 1 d . . . . .
H5 H 0.5626 0.8920 -0.0408 0.027 Uiso 1 1 calc R U . . .
C6 C 0.44276(16) 0.82692(8) 0.07501(10) 0.0190(2) Uani 1 1 d . . . . .
H6 H 0.3542 0.8610 0.0856 0.023 Uiso 1 1 calc R U . . .
O6 O 0.39861(11) 0.75405(5) 0.04975(7) 0.01837(19) Uani 1 1 d . . . . .
C6A C 0.55206(15) 0.81563(7) 0.16729(9) 0.0172(2) Uani 1 1 d . . . . .
H6A H 0.6255 0.8569 0.1782 0.021 Uiso 1 1 calc R U . . .
C7 C 0.47409(15) 0.79066(7) 0.26394(9) 0.0157(2) Uani 1 1 d . . . . .
H7 H 0.3834 0.8211 0.2839 0.019 Uiso 1 1 calc R U . . .
O7 O 0.43577(10) 0.71577(5) 0.24690(7) 0.01509(17) Uani 1 1 d . . . . .
C7A C 0.60195(15) 0.78364(7) 0.34608(9) 0.0155(2) Uani 1 1 d . . . . .
H7A H 0.6725 0.8266 0.3498 0.019 Uiso 1 1 calc R U . . .
C8 C 0.52922(15) 0.76513(7) 0.44499(9) 0.0154(2) Uani 1 1 d . . . . .
O8 O 0.44349(12) 0.80288(5) 0.49346(7) 0.0202(2) Uani 1 1 d . . . . .
N9 N 0.57089(13) 0.69451(6) 0.47067(8) 0.0155(2) Uani 1 1 d . . . . .
C10 C 0.66463(15) 0.66154(7) 0.39950(9) 0.0156(2) Uani 1 1 d . . . . .
O10 O 0.71599(12) 0.60077(5) 0.40643(7) 0.0200(2) Uani 1 1 d . . . . .
C10A C 0.68635(15) 0.71374(7) 0.31402(9) 0.0156(2) Uani 1 1 d . . . . .
H10A H 0.7986 0.7222 0.2990 0.019 Uiso 1 1 calc R U . . .
C10B C 0.59003(14) 0.69219(7) 0.21933(9) 0.0150(2) Uani 1 1 d . . . . .
C10C C 0.63620(15) 0.74492(7) 0.13617(9) 0.0164(2) Uani 1 1 d . . . . .
H10C H 0.7514 0.7510 0.1305 0.020 Uiso 1 1 calc R U . . .
C11 C 0.35067(18) 0.58151(8) 0.09058(10) 0.0227(3) Uani 1 1 d . . . . .
O11 O 0.26394(14) 0.58669(7) 0.01842(8) 0.0307(3) Uani 1 1 d . . . . .
O12 O 0.31636(12) 0.54799(6) 0.17712(8) 0.0249(2) Uani 1 1 d . . . . .
C12 C 0.15488(17) 0.53081(8) 0.20265(11) 0.0238(3) Uani 1 1 d . . . . .
C13 C 0.17421(18) 0.50007(9) 0.30721(12) 0.0268(3) Uani 1 1 d . . . . .
H13A H 0.2372 0.4559 0.3046 0.040 Uiso 1 1 calc R U . . .
H13B H 0.0716 0.4887 0.3343 0.040 Uiso 1 1 calc R U . . .
H13C H 0.2263 0.5357 0.3502 0.040 Uiso 1 1 calc R U . . .
C14 C 0.0606(2) 0.59992(11) 0.20495(15) 0.0394(4) Uani 1 1 d . . . . .
H14A H 0.0405 0.6165 0.1365 0.059 Uiso 1 1 calc R U . . .
H14B H 0.1188 0.6371 0.2417 0.059 Uiso 1 1 calc R U . . .
H14C H -0.0386 0.5909 0.2381 0.059 Uiso 1 1 calc R U . . .
C15 C 0.0901(3) 0.47431(12) 0.13186(15) 0.0470(5) Uani 1 1 d . . . . .
H15A H 0.1577 0.4316 0.1331 0.071 Uiso 1 1 calc R U . . .
H15B H 0.0856 0.4941 0.0640 0.071 Uiso 1 1 calc R U . . .
H15C H -0.0148 0.4606 0.1526 0.071 Uiso 1 1 calc R U . . .
C16 C 0.52636(14) 0.66088(7) 0.56212(9) 0.0148(2) Uani 1 1 d . . . . .
C17 C 0.56342(16) 0.69504(7) 0.65182(10) 0.0177(2) Uani 1 1 d . . . . .
H17 H 0.6188 0.7395 0.6523 0.021 Uiso 1 1 calc R U . . .
C18 C 0.51810(17) 0.66298(8) 0.74079(10) 0.0201(3) Uani 1 1 d . . . . .
H18 H 0.5413 0.6861 0.8025 0.024 Uiso 1 1 calc R U . . .
C19 C 0.43910(17) 0.59739(8) 0.74007(10) 0.0207(3) Uani 1 1 d . . . . .
H19 H 0.4090 0.5757 0.8012 0.025 Uiso 1 1 calc R U . . .
C20 C 0.40405(16) 0.56345(8) 0.64996(10) 0.0204(3) Uani 1 1 d . . . . .
H20 H 0.3505 0.5185 0.6495 0.024 Uiso 1 1 calc R U . . .
C21 C 0.44744(15) 0.59535(7) 0.56031(10) 0.0180(2) Uani 1 1 d . . . . .
H21 H 0.4233 0.5725 0.4985 0.022 Uiso 1 1 calc R U . . .

loop_
_atom_site_aniso_label
_atom_site_aniso_U_11
_atom_site_aniso_U_22
_atom_site_aniso_U_33
_atom_site_aniso_U_23
_atom_site_aniso_U_13
_atom_site_aniso_U_12
C1 0.0199(6) 0.0225(6) 0.0123(5) -0.0023(4) -0.0027(4) 0.0014(5)
N2 0.0233(6) 0.0244(6) 0.0105(5) -0.0006(4) -0.0014(4) -0.0017(5)
C3 0.0249(7) 0.0291(7) 0.0111(6) -0.0015(5) 0.0016(5) -0.0006(6)
C3A 0.0154(5) 0.0285(7) 0.0115(5) 0.0019(5) 0.0002(4) -0.0006(5)
C4 0.0195(6) 0.0357(8) 0.0124(6) 0.0042(5) -0.0005(4) -0.0031(6)
C5 0.0219(6) 0.0303(7) 0.0159(6) 0.0077(5) -0.0021(5) -0.0049(5)
C6 0.0180(6) 0.0237(7) 0.0154(6) 0.0033(5) -0.0013(4) -0.0019(5)
O6 0.0153(4) 0.0253(5) 0.0145(4) 0.0012(3) -0.0014(3) -0.0020(4)
C6A 0.0159(5) 0.0220(6) 0.0136(5) 0.0032(4) -0.0001(4) -0.0027(5)
C7 0.0150(5) 0.0172(6) 0.0149(6) 0.0007(4) -0.0007(4) -0.0012(4)
O7 0.0130(4) 0.0182(4) 0.0142(4) 0.0000(3) 0.0009(3) -0.0013(3)
C7A 0.0146(5) 0.0186(6) 0.0133(5) 0.0003(4) -0.0006(4) -0.0019(4)
C8 0.0158(5) 0.0176(6) 0.0126(5) 0.0001(4) -0.0017(4) -0.0022(4)
O8 0.0231(5) 0.0212(5) 0.0163(4) -0.0003(3) 0.0030(3) 0.0021(4)
N9 0.0171(5) 0.0184(5) 0.0109(5) 0.0005(4) 0.0000(4) -0.0002(4)
C10 0.0139(5) 0.0215(6) 0.0112(5) -0.0015(4) -0.0025(4) 0.0000(5)
O10 0.0220(5) 0.0222(5) 0.0156(4) -0.0015(3) -0.0024(3) 0.0027(4)
C10A 0.0134(5) 0.0214(6) 0.0119(5) 0.0003(4) -0.0006(4) -0.0009(4)
C10B 0.0134(5) 0.0204(6) 0.0113(5) 0.0007(4) 0.0003(4) 0.0005(4)
C10C 0.0136(5) 0.0239(6) 0.0118(5) 0.0018(4) 0.0010(4) -0.0012(5)
C11 0.0258(7) 0.0256(7) 0.0167(6) 0.0003(5) -0.0013(5) -0.0006(6)
O11 0.0309(6) 0.0399(7) 0.0211(5) 0.0050(5) -0.0083(4) -0.0073(5)
O12 0.0211(5) 0.0332(6) 0.0205(5) 0.0059(4) -0.0003(4) -0.0003(4)
C12 0.0208(6) 0.0238(7) 0.0269(7) 0.0040(5) -0.0014(5) -0.0025(5)
C13 0.0261(7) 0.0281(8) 0.0263(7) 0.0058(6) 0.0039(5) 0.0027(6)
C14 0.0314(9) 0.0405(10) 0.0464(11) 0.0166(8) 0.0064(7) 0.0129(8)
C15 0.0645(14) 0.0439(11) 0.0323(10) 0.0026(8) -0.0109(9) -0.0297(10)
C16 0.0141(5) 0.0188(6) 0.0115(5) 0.0013(4) 0.0008(4) 0.0013(4)
C17 0.0194(6) 0.0192(6) 0.0144(6) -0.0008(4) -0.0005(4) 0.0015(5)
C18 0.0235(6) 0.0243(7) 0.0124(6) -0.0003(5) 0.0003(4) 0.0025(5)
C19 0.0231(6) 0.0234(7) 0.0157(6) 0.0047(5) 0.0028(5) 0.0036(5)
C20 0.0206(6) 0.0186(6) 0.0219(7) 0.0036(5) 0.0003(5) 0.0008(5)
C21 0.0179(6) 0.0200(6) 0.0162(6) -0.0005(4) -0.0021(4) 0.0002(5)

loop_
_atom_type_symbol
_atom_type_description
_atom_type_scat_dispersion_real
_atom_type_scat_dispersion_imag
_atom_type_scat_source
C C 0.0033 0.0016 'International Tables Vol C Tables 4.2.6.8 and 6.1.1.4'
H H 0.0000 0.0000 'International Tables Vol C Tables 4.2.6.8 and 6.1.1.4'
N N 0.0061 0.0033 'International Tables Vol C Tables 4.2.6.8 and 6.1.1.4'
O O 0.0106 0.0060 'International Tables Vol C Tables 4.2.6.8 and 6.1.1.4'

loop_
_geom_angle_atom_site_label_1
_geom_angle_atom_site_label_2
_geom_angle_atom_site_label_3
_geom_angle
_geom_angle_site_symmetry_1
_geom_angle_site_symmetry_3
_geom_angle_publ_flag
N2 C1 C10B 110.60(11) . . ?
N2 C1 H1A 109.5 . . ?
C10B C1 H1A 109.5 . . ?
N2 C1 H1B 109.5 . . ?
C10B C1 H1B 109.5 . . ?
H1A C1 H1B 108.1 . . ?
C11 N2 C3 117.96(12) . . ?
C11 N2 C1 123.00(11) . . ?
C3 N2 C1 115.31(11) . . ?
N2 C3 C3A 110.83(11) . . ?
N2 C3 H3A 109.5 . . ?
C3A C3 H3A 109.5 . . ?
N2 C3 H3B 109.5 . . ?
C3A C3 H3B 109.5 . . ?
H3A C3 H3B 108.1 . . ?
O6 C3A C3 111.36(11) . . ?
O6 C3A C4 100.79(11) . . ?
C3 C3A C4 121.90(12) . . ?
O6 C3A C10C 102.24(10) . . ?
C3 C3A C10C 113.31(11) . . ?
C4 C3A C10C 104.87(11) . . ?
C5 C4 C3A 105.24(12) . . ?
C5 C4 H4 127.4 . . ?
C3A C4 H4 127.4 . . ?
C4 C5 C6 106.06(13) . . ?
C4 C5 H5 127.0 . . ?
C6 C5 H5 127.0 . . ?
O6 C6 C5 101.13(11) . . ?
O6 C6 C6A 102.46(10) . . ?
C5 C6 C6A 106.03(11) . . ?
O6 C6 H6 115.2 . . ?
C5 C6 H6 115.2 . . ?
C6A C6 H6 115.2 . . ?
C6 O6 C3A 96.21(10) . . ?
C7 C6A C10C 100.48(10) . . ?
C7 C6A C6 116.39(11) . . ?
C10C C6A C6 100.25(10) . . ?
C7 C6A H6A 112.8 . . ?
C10C C6A H6A 112.8 . . ?
C6 C6A H6A 112.8 . . ?
O7 C7 C6A 104.87(10) . . ?
O7 C7 C7A 100.97(10) . . ?
C6A C7 C7A 108.11(10) . . ?
O7 C7 H7 113.9 . . ?
C6A C7 H7 113.9 . . ?
C7A C7 H7 113.9 . . ?
C7 O7 C10B 97.00(9) . . ?
C8 C7A C10A 104.73(10) . . ?
C8 C7A C7 110.14(10) . . ?
C10A C7A C7 101.75(10) . . ?
C8 C7A H7A 113.1 . . ?
C10A C7A H7A 113.1 . . ?
C7 C7A H7A 113.1 . . ?
O8 C8 N9 124.32(12) . . ?
O8 C8 C7A 126.92(12) . . ?
N9 C8 C7A 108.69(11) . . ?
C10 N9 C8 112.88(11) . . ?
C10 N9 C16 123.88(11) . . ?
C8 N9 C16 123.20(11) . . ?
O10 C10 N9 124.48(12) . . ?
O10 C10 C10A 127.10(12) . . ?
N9 C10 C10A 108.41(11) . . ?
C10 C10A C7A 105.16(10) . . ?
C10 C10A C10B 112.59(10) . . ?
C7A C10A C10B 101.18(10) . . ?
C10 C10A H10A 112.4 . . ?
C7A C10A H10A 112.4 . . ?
C10B C10A H10A 112.4 . . ?
O7 C10B C1 111.36(10) . . ?
O7 C10B C10C 103.81(10) . . ?
C1 C10B C10C 113.17(10) . . ?
O7 C10B C10A 101.21(9) . . ?
C1 C10B C10A 118.90(11) . . ?
C10C C10B C10A 106.77(10) . . ?
C10B C10C C6A 102.42(10) . . ?
C10B C10C C3A 112.78(11) . . ?
C6A C10C C3A 101.71(10) . . ?
C10B C10C H10C 113.0 . . ?
C6A C10C H10C 113.0 . . ?
C3A C10C H10C 113.0 . . ?
O11 C11 O12 125.45(14) . . ?
O11 C11 N2 124.40(14) . . ?
O12 C11 N2 110.05(12) . . ?
C11 O12 C12 121.07(11) . . ?
O12 C12 C15 110.19(14) . . ?
O12 C12 C14 109.23(13) . . ?
C15 C12 C14 113.79(16) . . ?
O12 C12 C13 101.68(11) . . ?
C15 C12 C13 110.78(14) . . ?
C14 C12 C13 110.49(14) . . ?
C12 C13 H13A 109.5 . . ?
C12 C13 H13B 109.5 . . ?
H13A C13 H13B 109.5 . . ?
C12 C13 H13C 109.5 . . ?
H13A C13 H13C 109.5 . . ?
H13B C13 H13C 109.5 . . ?
C12 C14 H14A 109.5 . . ?
C12 C14 H14B 109.5 . . ?
H14A C14 H14B 109.5 . . ?
C12 C14 H14C 109.5 . . ?
H14A C14 H14C 109.5 . . ?
H14B C14 H14C 109.5 . . ?
C12 C15 H15A 109.5 . . ?
C12 C15 H15B 109.5 . . ?
H15A C15 H15B 109.5 . . ?
C12 C15 H15C 109.5 . . ?
H15A C15 H15C 109.5 . . ?
H15B C15 H15C 109.5 . . ?
C21 C16 C17 121.21(12) . . ?
C21 C16 N9 120.01(11) . . ?
C17 C16 N9 118.78(12) . . ?
C18 C17 C16 118.88(13) . . ?
C18 C17 H17 120.6 . . ?
C16 C17 H17 120.6 . . ?
C19 C18 C17 120.51(13) . . ?
C19 C18 H18 119.7 . . ?
C17 C18 H18 119.7 . . ?
C18 C19 C20 120.06(12) . . ?
C18 C19 H19 120.0 . . ?
C20 C19 H19 120.0 . . ?
C19 C20 C21 119.98(13) . . ?
C19 C20 H20 120.0 . . ?
C21 C20 H20 120.0 . . ?
C16 C21 C20 119.36(12) . . ?
C16 C21 H21 120.3 . . ?
C20 C21 H21 120.3 . . ?

loop_
_geom_bond_atom_site_label_1
_geom_bond_atom_site_label_2
_geom_bond_distance
_geom_bond_site_symmetry_2
_geom_bond_publ_flag
C1 N2 1.4621(16) . ?
C1 C10B 1.5147(19) . ?
C1 H1A 0.9900 . ?
C1 H1B 0.9900 . ?
N2 C11 1.3590(19) . ?
N2 C3 1.4612(18) . ?
C3 C3A 1.504(2) . ?
C3 H3A 0.9900 . ?
C3 H3B 0.9900 . ?
C3A O6 1.4463(16) . ?
C3A C4 1.5280(19) . ?
C3A C10C 1.5594(18) . ?
C4 C5 1.326(2) . ?
C4 H4 0.9500 . ?
C5 C6 1.5213(19) . ?
C5 H5 0.9500 . ?
C6 O6 1.4395(17) . ?
C6 C6A 1.5575(18) . ?
C6 H6 1.0000 . ?
C6A C7 1.5358(18) . ?
C6A C10C 1.5538(19) . ?
C6A H6A 1.0000 . ?
C7 O7 1.4416(16) . ?
C7 C7A 1.5510(18) . ?
C7 H7 1.0000 . ?
O7 C10B 1.4473(15) . ?
C7A C8 1.5108(18) . ?
C7A C10A 1.5457(18) . ?
C7A H7A 1.0000 . ?
C8 O8 1.2095(16) . ?
C8 N9 1.3965(17) . ?
N9 C10 1.3956(16) . ?
N9 C16 1.4300(16) . ?
C10 O10 1.2108(16) . ?
C10 C10A 1.5110(18) . ?
C10A C10B 1.5581(17) . ?
C10A H10A 1.0000 . ?
C10B C10C 1.5362(18) . ?
C10C H10C 1.0000 . ?
C11 O11 1.2174(17) . ?
C11 O12 1.3502(17) . ?
O12 C12 1.4676(18) . ?
C12 C15 1.513(2) . ?
C12 C14 1.514(2) . ?
C12 C13 1.519(2) . ?
C13 H13A 0.9800 . ?
C13 H13B 0.9800 . ?
C13 H13C 0.9800 . ?
C14 H14A 0.9800 . ?
C14 H14B 0.9800 . ?
C14 H14C 0.9800 . ?
C15 H15A 0.9800 . ?
C15 H15B 0.9800 . ?
C15 H15C 0.9800 . ?
C16 C21 1.3890(18) . ?
C16 C17 1.3912(18) . ?
C17 C18 1.3908(18) . ?
C17 H17 0.9500 . ?
C18 C19 1.390(2) . ?
C18 H18 0.9500 . ?
C19 C20 1.390(2) . ?
C19 H19 0.9500 . ?
C20 C21 1.3928(19) . ?
C20 H20 0.9500 . ?
C21 H21 0.9500 . ?

loop_
_geom_hbond_atom_site_label_D
_geom_hbond_atom_site_label_H
_geom_hbond_atom_site_label_A
_geom_hbond_distance_DH
_geom_hbond_distance_HA
_geom_hbond_distance_DA
_geom_hbond_angle_DHA
_geom_hbond_site_symmetry_A
C14 H14A O8 0.98 2.56 3.493(2) 159.2 4_575

loop_
_geom_torsion_atom_site_label_1
_geom_torsion_atom_site_label_2
_geom_torsion_atom_site_label_3
_geom_torsion_atom_site_label_4
_geom_torsion
_geom_torsion_site_symmetry_1
_geom_torsion_site_symmetry_2
_geom_torsion_site_symmetry_3
_geom_torsion_site_symmetry_4
_geom_torsion_publ_flag
C10B C1 N2 C11 -99.26(15) . . . . ?
C10B C1 N2 C3 58.47(15) . . . . ?
C11 N2 C3 C3A 100.77(15) . . . . ?
C1 N2 C3 C3A -58.14(16) . . . . ?
N2 C3 C3A O6 -65.31(14) . . . . ?
N2 C3 C3A C4 175.98(12) . . . . ?
N2 C3 C3A C10C 49.29(15) . . . . ?
O6 C3A C4 C5 33.44(14) . . . . ?
C3 C3A C4 C5 157.19(13) . . . . ?
C10C C3A C4 C5 -72.45(13) . . . . ?
C3A C4 C5 C6 -1.01(14) . . . . ?
C4 C5 C6 O6 -31.92(14) . . . . ?
C4 C5 C6 C6A 74.67(14) . . . . ?
C5 C6 O6 C3A 50.85(11) . . . . ?
C6A C6 O6 C3A -58.52(11) . . . . ?
C3 C3A O6 C6 177.87(10) . . . . ?
C4 C3A O6 C6 -51.42(11) . . . . ?
C10C C3A O6 C6 56.56(11) . . . . ?
O6 C6 C6A C7 -70.24(14) . . . . ?
C5 C6 C6A C7 -175.86(12) . . . . ?
O6 C6 C6A C10C 36.98(12) . . . . ?
C5 C6 C6A C10C -68.64(13) . . . . ?
C10C C6A C7 O7 -33.55(12) . . . . ?
C6 C6A C7 O7 73.54(13) . . . . ?
C10C C6A C7 C7A 73.55(12) . . . . ?
C6 C6A C7 C7A -179.37(11) . . . . ?
C6A C7 O7 C10B 53.87(11) . . . . ?
C7A C7 O7 C10B -58.41(10) . . . . ?
O7 C7 C7A C8 -74.88(12) . . . . ?
C6A C7 C7A C8 175.34(11) . . . . ?
O7 C7 C7A C10A 35.79(11) . . . . ?
C6A C7 C7A C10A -73.99(12) . . . . ?
C10A C7A C8 O8 -174.72(13) . . . . ?
C7 C7A C8 O8 -66.02(17) . . . . ?
C10A C7A C8 N9 2.39(13) . . . . ?
C7 C7A C8 N9 111.10(12) . . . . ?
O8 C8 N9 C10 176.84(12) . . . . ?
C7A C8 N9 C10 -0.36(14) . . . . ?
O8 C8 N9 C16 -5.3(2) . . . . ?
C7A C8 N9 C16 177.51(11) . . . . ?
C8 N9 C10 O10 179.22(12) . . . . ?
C16 N9 C10 O10 1.4(2) . . . . ?
C8 N9 C10 C10A -1.92(14) . . . . ?
C16 N9 C10 C10A -179.77(11) . . . . ?
O10 C10 C10A C7A -177.89(13) . . . . ?
N9 C10 C10A C7A 3.29(13) . . . . ?
O10 C10 C10A C10B 72.83(16) . . . . ?
N9 C10 C10A C10B -105.99(12) . . . . ?
C8 C7A C10A C10 -3.37(12) . . . . ?
C7 C7A C10A C10 -118.10(10) . . . . ?
C8 C7A C10A C10B 113.97(10) . . . . ?
C7 C7A C10A C10B -0.76(12) . . . . ?
C7 O7 C10B C1 -174.71(10) . . . . ?
C7 O7 C10B C10C -52.64(11) . . . . ?
C7 O7 C10B C10A 57.95(10) . . . . ?
N2 C1 C10B O7 66.15(13) . . . . ?
N2 C1 C10B C10C -50.34(14) . . . . ?
N2 C1 C10B C10A -176.84(11) . . . . ?
C10 C10A C10B O7 77.43(12) . . . . ?
C7A C10A C10B O7 -34.34(11) . . . . ?
C10 C10A C10B C1 -44.80(15) . . . . ?
C7A C10A C10B C1 -156.58(11) . . . . ?
C10 C10A C10B C10C -174.27(10) . . . . ?
C7A C10A C10B C10C 73.95(11) . . . . ?
O7 C10B C10C C6A 32.05(12) . . . . ?
C1 C10B C10C C6A 152.92(10) . . . . ?
C10A C10B C10C C6A -74.39(12) . . . . ?
O7 C10B C10C C3A -76.48(12) . . . . ?
C1 C10B C10C C3A 44.39(15) . . . . ?
C10A C10B C10C C3A 177.07(10) . . . . ?
C7 C6A C10C C10B 0.66(12) . . . . ?
C6 C6A C10C C10B -118.86(10) . . . . ?
C7 C6A C10C C3A 117.45(10) . . . . ?
C6 C6A C10C C3A -2.07(12) . . . . ?
O6 C3A C10C C10B 75.92(13) . . . . ?
C3 C3A C10C C10B -44.04(15) . . . . ?
C4 C3A C10C C10B -179.25(11) . . . . ?
O6 C3A C10C C6A -33.06(12) . . . . ?
C3 C3A C10C C6A -153.02(11) . . . . ?
C4 C3A C10C C6A 71.76(12) . . . . ?
C3 N2 C11 O11 8.2(2) . . . . ?
C1 N2 C11 O11 165.39(14) . . . . ?
C3 N2 C11 O12 -175.14(12) . . . . ?
C1 N2 C11 O12 -17.96(19) . . . . ?
O11 C11 O12 C12 -16.6(2) . . . . ?
N2 C11 O12 C12 166.82(12) . . . . ?
C11 O12 C12 C15 66.81(18) . . . . ?
C11 O12 C12 C14 -58.89(18) . . . . ?
C11 O12 C12 C13 -175.67(13) . . . . ?
C10 N9 C16 C21 -57.47(17) . . . . ?
C8 N9 C16 C21 124.90(14) . . . . ?
C10 N9 C16 C17 122.60(14) . . . . ?
C8 N9 C16 C17 -55.03(17) . . . . ?
C21 C16 C17 C18 -0.9(2) . . . . ?
N9 C16 C17 C18 179.01(12) . . . . ?
C16 C17 C18 C19 0.9(2) . . . . ?
C17 C18 C19 C20 -0.3(2) . . . . ?
C18 C19 C20 C21 -0.3(2) . . . . ?
C17 C16 C21 C20 0.3(2) . . . . ?
N9 C16 C21 C20 -179.64(12) . . . . ?
C19 C20 C21 C16 0.3(2) . . . . ?
